data_8100479
loop_
_publ_author_name
'Xin-Hua, Li'
'Mao-Lin, Hu'

_publ_section_title
;
Crystal structure of tris(1,10-phenanthroline-N,N')nickel(III) 1,2,
4,5-benzene-tetracarboxylate, C~51~H~30~N~6~NiO~12~
;
_journal_issue 4
_journal_name_full 'Zeitschrift f\"ur Kristallographie - New Crystal Structures'
_journal_page_first 494
_journal_page_last 496
_journal_volume 218
_journal_year 2003
_chemical_formula_moiety 'C51 H30 N6 Ni O12'
_chemical_formula_sum 'C51 H30 N6 Ni O12'
_chemical_formula_weight 977.52
_space_group_IT_number 2
_symmetry_cell_setting triclinic
_symmetry_space_group_name_Hall '-P 1'
_symmetry_space_group_name_H-M 'P -1'
_cell_angle_alpha 96.439(11)
_cell_angle_beta 106.451(12)
_cell_angle_gamma 105.124(10)
_cell_formula_units_Z 2
_cell_length_a 12.402(7)
_cell_length_b 12.908(8)
_cell_length_c 14.471(9)
_cell_measurement_temperature 298(2)
_cell_volume 2101(2)
_diffrn_ambient_temperature 298(2)
_exptl_crystal_density_diffrn 1.545
_cod_database_code 8100479

loop_
_symmetry_equiv_pos_as_xyz
'x, y, z'
'-x, -y, -z'

loop_
_atom_site_label
_atom_site_type_symbol
_atom_site_fract_x
_atom_site_fract_y
_atom_site_fract_z
_atom_site_U_iso_or_equiv
_atom_site_adp_type
_atom_site_occupancy
_atom_site_symmetry_multiplicity
_atom_site_Wyckoff_symbol
_atom_site_calc_flag
_atom_site_refinement_flags
_atom_site_disorder_assembly
_atom_site_disorder_group
Ni1 Ni 0.98158(13) 0.20623(11) 0.26999(12) 0.0398(4) Uani 1 2 i d . . .
N1 N 1.1322(9) 0.2879(6) 0.3863(7) 0.046(3) Uani 1 2 i d . . .
N2 N 0.9060(9) 0.2745(6) 0.3649(7) 0.038(2) Uani 1 2 i d . . .
N3 N 0.9995(8) 0.3437(7) 0.2031(7) 0.039(2) Uani 1 2 i d . . .
N4 N 0.8275(7) 0.1522(7) 0.1489(6) 0.043(2) Uani 1 2 i d . . .
N5 N 1.0617(7) 0.1228(7) 0.1930(7) 0.042(3) Uani 1 2 i d . . .
N6 N 0.9485(7) 0.0606(6) 0.3209(7) 0.040(2) Uani 1 2 i d . . .
O1 O 0.7431(8) 0.0758(7) 0.5284(7) 0.088(3) Uani 1 2 i d . . .
O2 O 0.6878(7) -0.0819(7) 0.5622(7) 0.089(3) Uani 1 2 i d . . .
H2 H 0.6461 -0.1125 0.5923 0.133 Uiso 1 2 i calc R . .
O3 O 0.5798(8) -0.1710(7) 0.6646(7) 0.096(3) Uani 1 2 i d . . .
O4 O 0.5058(7) -0.1222(6) 0.7750(7) 0.071(3) Uani 1 2 i d . . .
O5 O 0.3923(7) 0.1755(6) 0.8279(6) 0.063(3) Uani 1 2 i d . . .
O6 O 0.3787(9) 0.2891(8) 0.7297(9) 0.127(5) Uani 1 2 i d . . .
O7 O 0.5831(10) 0.4074(7) 0.7333(9) 0.168(6) Uani 1 2 i d . . .
H7 H 0.5562 0.3698 0.7684 0.252 Uiso 1 2 i calc R . .
O8 O 0.6368(10) 0.3841(7) 0.6105(8) 0.111(4) Uani 1 2 i d . . .
O9 O 0.5481(6) 0.7410(6) 0.8839(6) 0.075(3) Uani 1 2 i d . . .
O10 O 0.3683(8) 0.6341(7) 0.8107(7) 0.102(4) Uani 1 2 i d . . .
O11 O 0.2605(6) 0.2311(6) 0.9143(6) 0.059(2) Uani 1 2 i d . . .
H11 H 0.3114 0.2336 0.8880 0.088 Uiso 1 2 i calc R . .
O12 O 0.2268(7) 0.3353(6) 1.0261(6) 0.068(3) Uani 1 2 i d . . .
C1 C 0.6193(9) 0.0613(10) 0.6262(8) 0.050(3) Uani 1 2 i d . . .
C2 C 0.5513(9) 0.0067(9) 0.6803(8) 0.043(3) Uani 1 2 i d . . .
C3 C 0.4904(9) 0.0649(9) 0.7216(8) 0.049(3) Uani 1 2 i d . . .
H3 H 0.4452 0.0298 0.7570 0.058 Uiso 1 2 i calc R . .
C4 C 0.4923(9) 0.1691(9) 0.7139(8) 0.043(3) Uani 1 2 i d . . .
C5 C 0.5668(10) 0.2255(9) 0.6676(8) 0.046(3) Uani 1 2 i d . . .
C6 C 0.6233(9) 0.1666(9) 0.6221(8) 0.047(3) Uani 1 2 i d . . .
H6A H 0.6673 0.2022 0.5861 0.056 Uiso 1 2 i calc R . .
C7 C 0.6884(11) 0.0173(11) 0.5678(10) 0.058(4) Uani 1 2 i d . . .
C8 C 0.5472(11) -0.1042(10) 0.7110(10) 0.058(4) Uani 1 2 i d . . .
C9 C 0.4163(11) 0.2185(10) 0.7620(10) 0.058(4) Uani 1 2 i d . . .
C10 C 0.5975(11) 0.3458(11) 0.6651(11) 0.059(4) Uani 1 2 i d . . .
C11 C 0.4624(12) 0.6497(10) 0.8712(10) 0.053(4) Uani 1 2 i d . . .
C12 C 0.4880(10) 0.5755(8) 0.9376(8) 0.039(3) Uani 1 2 i d . . .
C13 C 0.3951(9) 0.4845(8) 0.9290(8) 0.042(3) Uani 1 2 i d . . .
H13 H 0.3229 0.4728 0.8806 0.050 Uiso 1 2 i calc R . .
C14 C 0.4063(10) 0.4078(8) 0.9919(9) 0.040(3) Uani 1 2 i d . . .
C15 C 0.2901(10) 0.3197(10) 0.9776(9) 0.050(3) Uani 1 2 i d . . .
C16 C 1.2448(12) 0.3007(10) 0.3952(10) 0.063(4) Uani 1 2 i d . . .
H16 H 1.2623 0.2666 0.3437 0.075 Uiso 1 2 i calc R . .
C17 C 1.3373(13) 0.3630(11) 0.4781(12) 0.081(5) Uani 1 2 i d . . .
H17 H 1.4148 0.3703 0.4809 0.097 Uiso 1 2 i calc R . .
C18 C 1.3157(13) 0.4125(10) 0.5544(11) 0.075(4) Uani 1 2 i d . . .
H18 H 1.3783 0.4544 0.6095 0.090 Uiso 1 2 i calc R . .
C19 C 1.1986(13) 0.4012(9) 0.5512(10) 0.055(4) Uani 1 2 i d . . .
C20 C 1.1080(12) 0.3389(8) 0.4618(9) 0.044(3) Uani 1 2 i d . . .
C21 C 0.9872(12) 0.3274(8) 0.4502(9) 0.043(3) Uani 1 2 i d . . .
C22 C 0.9605(14) 0.3764(9) 0.5312(10) 0.053(4) Uani 1 2 i d . . .
C23 C 0.8373(14) 0.3593(9) 0.5134(11) 0.064(4) Uani 1 2 i d . . .
H23 H 0.8118 0.3866 0.5628 0.077 Uiso 1 2 i calc R . .
C24 C 0.7590(12) 0.3051(9) 0.4274(11) 0.060(4) Uani 1 2 i d . . .
H24 H 0.6791 0.2944 0.4172 0.072 Uiso 1 2 i calc R . .
C25 C 0.7946(11) 0.2642(8) 0.3528(9) 0.050(3) Uani 1 2 i d . . .
H25 H 0.7381 0.2285 0.2922 0.060 Uiso 1 2 i calc R . .
C26 C 1.1662(13) 0.4496(9) 0.6287(10) 0.065(4) Uani 1 2 i d . . .
H26 H 1.2241 0.4921 0.6863 0.078 Uiso 1 2 i calc R . .
C27 C 1.0529(16) 0.4335(10) 0.6180(11) 0.073(5) Uani 1 2 i d . . .
H27 H 1.0335 0.4616 0.6710 0.088 Uiso 1 2 i calc R . .
C28 C 1.0842(10) 0.4392(9) 0.2264(9) 0.054(3) Uani 1 2 i d . . .
H28 H 1.1535 0.4466 0.2767 0.064 Uiso 1 2 i calc R . .
C29 C 1.0790(11) 0.5282(9) 0.1832(10) 0.053(4) Uani 1 2 i d . . .
H29 H 1.1413 0.5932 0.2046 0.063 Uiso 1 2 i calc R . .
C30 C 0.9812(13) 0.5173(9) 0.1096(10) 0.061(4) Uani 1 2 i d . . .
H30 H 0.9746 0.5766 0.0797 0.074 Uiso 1 2 i calc R . .
C31 C 0.8871(11) 0.4184(9) 0.0757(9) 0.045(3) Uani 1 2 i d . . .
C32 C 0.9019(10) 0.3326(9) 0.1267(9) 0.041(3) Uani 1 2 i d . . .
C33 C 0.8125(10) 0.2305(9) 0.0981(9) 0.042(3) Uani 1 2 i d . . .
C34 C 0.7113(11) 0.2120(10) 0.0130(10) 0.049(3) Uani 1 2 i d . . .
C35 C 0.6321(10) 0.1062(12) -0.0172(9) 0.071(4) Uani 1 2 i d . . .
H35 H 0.5658 0.0891 -0.0730 0.085 Uiso 1 2 i calc R . .
C36 C 0.6528(11) 0.0255(11) 0.0370(11) 0.064(4) Uani 1 2 i d . . .
H36 H 0.6021 -0.0460 0.0165 0.077 Uiso 1 2 i calc R . .
C37 C 0.7483(11) 0.0540(9) 0.1199(9) 0.053(3) Uani 1 2 i d . . .
H37 H 0.7584 0.0018 0.1582 0.064 Uiso 1 2 i calc R . .
C38 C 0.7828(12) 0.3993(11) -0.0034(10) 0.062(4) Uani 1 2 i d . . .
H38 H 0.7708 0.4568 -0.0343 0.075 Uiso 1 2 i calc R . .
C39 C 0.6990(11) 0.2998(11) -0.0363(9) 0.062(4) Uani 1 2 i d . . .
H39 H 0.6333 0.2890 -0.0913 0.074 Uiso 1 2 i calc R . .
C40 C 1.1138(10) 0.1530(8) 0.1299(8) 0.052(3) Uani 1 2 i d . . .
H40 H 1.1224 0.2237 0.1183 0.062 Uiso 1 2 i calc R . .
C41 C 1.1571(10) 0.0852(9) 0.0788(9) 0.060(4) Uani 1 2 i d . . .
H41 H 1.1921 0.1091 0.0329 0.072 Uiso 1 2 i calc R . .
C42 C 1.1474(10) -0.0149(9) 0.0973(9) 0.066(4) Uani 1 2 i d . . .
H42 H 1.1780 -0.0602 0.0646 0.079 Uiso 1 2 i calc R . .
C43 C 1.0943(10) -0.0534(9) 0.1623(9) 0.051(3) Uani 1 2 i d . . .
C44 C 1.0499(9) 0.0186(8) 0.2120(8) 0.040(3) Uani 1 2 i d . . .
C45 C 0.9901(9) -0.0141(8) 0.2783(8) 0.038(3) Uani 1 2 i d . . .
C46 C 0.9768(10) -0.1168(8) 0.2984(9) 0.048(3) Uani 1 2 i d . . .
C47 C 0.9095(10) -0.1494(9) 0.3618(9) 0.056(4) Uani 1 2 i d . . .
H47 H 0.8941 -0.2198 0.3747 0.067 Uiso 1 2 i calc R . .
C48 C 0.8704(10) -0.0769(9) 0.4008(8) 0.056(4) Uani 1 2 i d . . .
H48 H 0.8282 -0.0962 0.4434 0.067 Uiso 1 2 i calc R . .
C49 C 0.8892(8) 0.0266(8) 0.3814(7) 0.040(3) Uani 1 2 i d . . .
H49 H 0.8595 0.0750 0.4115 0.048 Uiso 1 2 i calc R . .
C50 C 1.0753(10) -0.1615(9) 0.1872(10) 0.068(4) Uani 1 2 i d . . .
H50 H 1.1024 -0.2117 0.1565 0.082 Uiso 1 2 i calc R . .
C51 C 1.0232(10) -0.1911(9) 0.2491(9) 0.061(4) Uani 1 2 i d . . .
H51 H 1.0148 -0.2609 0.2628 0.074 Uiso 1 2 i calc R . .

loop_
_atom_site_aniso_label
_atom_site_aniso_U_11
_atom_site_aniso_U_22
_atom_site_aniso_U_33
_atom_site_aniso_U_23
_atom_site_aniso_U_13
_atom_site_aniso_U_12
Ni1 0.0496(10) 0.0341(8) 0.0400(11) 0.0096(7) 0.0178(8) 0.0158(7)
N1 0.063(8) 0.036(6) 0.035(7) 0.010(5) 0.010(6) 0.014(5)
N2 0.048(7) 0.031(5) 0.037(7) 0.007(5) 0.015(6) 0.013(5)
N3 0.044(7) 0.041(6) 0.034(7) 0.008(5) 0.014(5) 0.014(5)
N4 0.058(7) 0.039(6) 0.033(7) 0.007(5) 0.012(5) 0.018(5)
N5 0.044(6) 0.041(6) 0.051(7) 0.014(5) 0.024(5) 0.017(5)
N6 0.036(6) 0.045(6) 0.043(7) 0.013(5) 0.016(5) 0.015(5)
O1 0.104(8) 0.078(7) 0.125(9) 0.036(6) 0.093(7) 0.032(6)
O2 0.125(8) 0.075(6) 0.104(9) 0.028(6) 0.078(7) 0.045(6)
O3 0.138(9) 0.065(6) 0.126(10) 0.036(6) 0.080(8) 0.054(6)
O4 0.099(7) 0.052(5) 0.080(8) 0.035(5) 0.047(6) 0.028(5)
O5 0.072(6) 0.066(6) 0.075(8) 0.032(5) 0.042(5) 0.037(5)
O6 0.152(10) 0.125(9) 0.214(13) 0.122(9) 0.134(9) 0.105(8)
O7 0.211(13) 0.068(7) 0.243(16) -0.015(8) 0.177(12) -0.021(7)
O8 0.176(11) 0.061(6) 0.140(11) 0.042(7) 0.111(9) 0.032(7)
O9 0.064(6) 0.052(5) 0.090(8) 0.043(5) 0.002(5) -0.001(5)
O10 0.090(8) 0.078(7) 0.087(9) 0.052(6) -0.026(6) -0.012(6)
O11 0.048(5) 0.050(5) 0.066(7) -0.003(5) 0.023(5) -0.003(4)
O12 0.064(6) 0.070(6) 0.085(8) 0.016(5) 0.050(6) 0.016(5)
C1 0.041(8) 0.068(9) 0.041(9) 0.011(7) 0.013(7) 0.017(7)
C2 0.043(8) 0.046(8) 0.042(9) 0.013(6) 0.012(6) 0.017(6)
C3 0.041(8) 0.049(8) 0.050(9) 0.017(7) 0.011(6) 0.005(6)
C4 0.032(8) 0.051(8) 0.049(9) 0.020(7) 0.015(6) 0.012(6)
C5 0.048(8) 0.052(8) 0.032(8) 0.009(6) 0.007(6) 0.013(7)
C6 0.051(8) 0.047(8) 0.046(9) 0.018(7) 0.019(7) 0.015(7)
C7 0.051(9) 0.065(10) 0.072(11) 0.022(9) 0.034(8) 0.024(8)
C8 0.057(10) 0.062(10) 0.057(11) 0.022(8) 0.019(8) 0.020(8)
C9 0.058(10) 0.043(8) 0.077(12) 0.029(8) 0.022(8) 0.016(7)
C10 0.052(9) 0.052(9) 0.075(13) 0.009(8) 0.029(8) 0.010(7)
C11 0.057(10) 0.052(9) 0.041(10) 0.016(7) 0.008(7) 0.006(8)
C12 0.045(8) 0.030(7) 0.043(9) 0.017(6) 0.014(7) 0.010(6)
C13 0.037(8) 0.043(7) 0.030(8) 0.006(6) 0.001(6) -0.001(6)
C14 0.039(8) 0.036(7) 0.053(9) 0.017(6) 0.026(7) 0.008(6)
C15 0.040(9) 0.048(8) 0.055(11) 0.021(7) 0.007(7) 0.005(7)
C16 0.057(10) 0.077(10) 0.052(11) 0.004(8) 0.008(9) 0.031(8)
C17 0.067(12) 0.087(12) 0.081(14) 0.032(10) 0.015(11) 0.017(9)
C18 0.072(12) 0.062(10) 0.063(12) 0.010(8) -0.009(9) 0.011(8)
C19 0.068(11) 0.044(8) 0.045(10) 0.013(7) 0.009(9) 0.011(8)
C20 0.068(10) 0.034(7) 0.039(9) 0.015(6) 0.021(8) 0.021(7)
C21 0.078(11) 0.029(7) 0.041(9) 0.023(6) 0.034(8) 0.025(7)
C22 0.092(12) 0.032(7) 0.051(10) 0.020(7) 0.036(9) 0.027(8)
C23 0.098(13) 0.048(9) 0.075(13) 0.029(8) 0.060(10) 0.031(9)
C24 0.073(11) 0.043(8) 0.092(13) 0.027(8) 0.051(10) 0.029(8)
C25 0.048(9) 0.046(7) 0.058(10) 0.011(7) 0.019(8) 0.014(7)
C26 0.086(12) 0.043(8) 0.048(11) -0.002(7) 0.012(9) 0.003(8)
C27 0.134(15) 0.044(9) 0.049(11) 0.016(8) 0.042(12) 0.024(10)
C28 0.046(9) 0.052(8) 0.053(10) 0.007(7) 0.010(7) 0.006(7)
C29 0.056(10) 0.040(8) 0.051(11) 0.008(7) 0.010(8) 0.006(7)
C30 0.116(13) 0.030(7) 0.055(11) 0.018(7) 0.052(9) 0.020(8)
C31 0.060(9) 0.047(8) 0.041(9) 0.022(7) 0.024(7) 0.026(7)
C32 0.045(9) 0.042(7) 0.048(9) 0.010(7) 0.026(7) 0.023(7)
C33 0.051(9) 0.045(8) 0.037(9) 0.010(7) 0.017(7) 0.024(7)
C34 0.043(9) 0.060(9) 0.042(10) 0.015(8) 0.018(7) 0.004(7)
C35 0.036(9) 0.122(13) 0.055(11) 0.021(10) 0.013(7) 0.026(9)
C36 0.035(9) 0.072(10) 0.060(12) -0.004(9) 0.008(8) -0.010(7)
C37 0.058(10) 0.045(8) 0.054(10) 0.010(7) 0.017(8) 0.012(7)
C38 0.085(12) 0.074(10) 0.045(10) 0.025(8) 0.030(9) 0.036(9)
C39 0.053(10) 0.094(11) 0.046(10) 0.028(9) 0.010(7) 0.037(8)
C40 0.073(10) 0.034(7) 0.053(10) 0.019(7) 0.034(8) 0.006(6)
C41 0.078(10) 0.047(8) 0.075(11) 0.015(8) 0.061(9) 0.011(7)
C42 0.076(10) 0.053(9) 0.091(12) 0.010(8) 0.060(9) 0.022(8)
C43 0.064(9) 0.037(7) 0.058(10) 0.002(7) 0.029(7) 0.020(6)
C44 0.038(8) 0.029(6) 0.048(9) 0.006(6) 0.012(6) 0.004(6)
C45 0.034(7) 0.034(7) 0.036(8) -0.003(6) 0.006(6) 0.004(6)
C46 0.061(9) 0.030(7) 0.058(10) 0.020(6) 0.021(7) 0.016(6)
C47 0.072(10) 0.039(8) 0.063(11) 0.024(7) 0.032(8) 0.010(7)
C48 0.071(10) 0.055(8) 0.042(9) 0.015(7) 0.025(7) 0.009(7)
C49 0.045(8) 0.045(7) 0.036(8) 0.011(6) 0.017(6) 0.018(6)
C50 0.079(10) 0.032(8) 0.107(14) 0.003(8) 0.051(9) 0.020(7)
C51 0.082(10) 0.037(7) 0.091(13) 0.025(8) 0.054(9) 0.027(7)

loop_
_geom_bond_atom_site_label_1
_geom_bond_atom_site_label_2
_geom_bond_distance
_geom_bond_site_symmetry_2
_geom_bond_publ_flag
Ni1 N1 2.056(10) . ?
Ni1 N5 2.075(8) . ?
Ni1 N6 2.079(8) . ?
Ni1 N4 2.084(9) . ?
Ni1 N2 2.105(8) . ?
Ni1 N3 2.106(9) . ?
N1 C16 1.329(12) . ?
N1 C20 1.358(12) . ?
N2 C25 1.311(11) . ?
N2 C21 1.324(13) . ?
N3 C28 1.330(11) . ?
N3 C32 1.351(13) . ?
N4 C37 1.321(11) . ?
N4 C33 1.335(12) . ?
N5 C40 1.298(11) . ?
N5 C44 1.382(11) . ?
N6 C49 1.335(10) . ?
N6 C45 1.372(11) . ?
O1 C7 1.185(12) . ?
O2 C7 1.272(12) . ?
O2 H2 0.8200 . ?
O3 C8 1.250(12) . ?
O4 C8 1.196(12) . ?
O5 C9 1.225(12) . ?
O6 C9 1.209(13) . ?
O7 C10 1.278(13) . ?
O7 H7 0.8200 . ?
O8 C10 1.135(12) . ?
O9 C11 1.320(12) . ?
O10 C11 1.196(12) . ?
O11 C15 1.279(12) . ?
O11 H11 0.8200 . ?
O12 C15 1.230(11) . ?
C1 C6 1.356(13) . ?
C1 C2 1.418(13) . ?
C1 C7 1.526(14) . ?
C2 C3 1.395(12) . ?
C2 C8 1.538(14) . ?
C3 C4 1.356(12) . ?
C3 H3 0.9300 . ?
C4 C5 1.393(12) . ?
C4 C9 1.539(14) . ?
C5 C6 1.389(12) . ?
C5 C10 1.506(15) . ?
C6 H6A 0.9300 . ?
C11 C12 1.460(14) . ?
C12 C14 1.361(13) 2_667 ?
C12 C13 1.379(11) . ?
C13 C14 1.425(13) . ?
C13 H13 0.9300 . ?
C14 C12 1.361(13) 2_667 ?
C14 C15 1.529(14) . ?
C16 C17 1.387(16) . ?
C16 H16 0.9300 . ?
C17 C18 1.340(15) . ?
C17 H17 0.9300 . ?
C18 C19 1.409(15) . ?
C18 H18 0.9300 . ?
C19 C26 1.427(14) . ?
C19 C20 1.433(15) . ?
C20 C21 1.425(13) . ?
C21 C22 1.431(14) . ?
C22 C27 1.404(16) . ?
C22 C23 1.427(15) . ?
C23 C24 1.321(16) . ?
C23 H23 0.9300 . ?
C24 C25 1.380(14) . ?
C24 H24 0.9300 . ?
C25 H25 0.9300 . ?
C26 C27 1.326(14) . ?
C26 H26 0.9300 . ?
C27 H27 0.9300 . ?
C28 C29 1.374(14) . ?
C28 H28 0.9300 . ?
C29 C30 1.332(15) . ?
C29 H29 0.9300 . ?
C30 C31 1.411(14) . ?
C30 H30 0.9300 . ?
C31 C38 1.407(15) . ?
C31 C32 1.419(14) . ?
C32 C33 1.411(13) . ?
C33 C34 1.433(15) . ?
C34 C35 1.395(14) . ?
C34 C39 1.424(14) . ?
C35 C36 1.406(15) . ?
C35 H35 0.9300 . ?
C36 C37 1.359(15) . ?
C36 H36 0.9300 . ?
C37 H37 0.9300 . ?
C38 C39 1.357(14) . ?
C38 H38 0.9300 . ?
C39 H39 0.9300 . ?
C40 C41 1.389(12) . ?
C40 H40 0.9300 . ?
C41 C42 1.330(13) . ?
C41 H41 0.9300 . ?
C42 C43 1.360(13) . ?
C42 H42 0.9300 . ?
C43 C44 1.424(12) . ?
C43 C50 1.456(13) . ?
C44 C45 1.407(12) . ?
C45 C46 1.367(12) . ?
C46 C47 1.433(12) . ?
C46 C51 1.458(12) . ?
C47 C48 1.305(12) . ?
C47 H47 0.9300 . ?
C48 C49 1.370(12) . ?
C48 H48 0.9300 . ?
C49 H49 0.9300 . ?
C50 C51 1.282(13) . ?
C50 H50 0.9300 . ?
C51 H51 0.9300 . ?
